data_4123703
loop_
_publ_author_name
'Ji, Lei'
'Edkins, Robert M.'
'Lorbach, Andreas'
'Krummenacher, Ivo'
'Br\"uckner, Charlotte'
'Eichhorn, Antonius'
'Braunschweig, Holger'
'Engels, Bernd'
'Low, Paul J.'
'Marder, Todd B.'

_publ_section_title
;
 Electron Delocalization in Reduced Forms of 2-(BMes2)pyrene and
 2,7-Bis(BMes2)pyrene.
;
_journal_issue 21
_journal_name_full 'Journal of the American Chemical Society'
_journal_page_first 6750
_journal_page_last 6753
_journal_paper_doi 10.1021/jacs.5b03805
_journal_volume 137
_journal_year 2015
_chemical_formula_moiety 'C34 H31 B, 2(C10 H20 K0.5 O4), C4 H8 O'
_chemical_formula_sum 'C58 H79 B K O9'
_chemical_formula_weight 970.12
_chemical_name_systematic
;
 ?
;
_space_group_crystal_system triclinic
_space_group_IT_number 2
_space_group_name_Hall '-P 1'
_space_group_name_H-M_alt 'P -1'
_symmetry_space_group_name_Hall '-P 1'
_symmetry_space_group_name_H-M 'P -1'
_atom_sites_solution_hydrogens geom
_atom_sites_solution_primary direct
_audit_creation_date 2014-11-09
_audit_creation_method
;
Olex2 1.2
(compiled 2014.09.19 svn.r3010 for OlexSys, GUI svn.r4874)
;
_cell_angle_alpha 69.789(4)
_cell_angle_beta 69.814(3)
_cell_angle_gamma 88.371(4)
_cell_formula_units_Z 2
_cell_length_a 12.6565(17)
_cell_length_b 13.0782(18)
_cell_length_c 18.276(2)
_cell_measurement_reflns_used 3375
_cell_measurement_temperature 100
_cell_measurement_theta_max 21.64
_cell_measurement_theta_min 2.21
_cell_volume 2650.3(6)
_computing_cell_refinement 'SAINT v8.34A (Bruker, 2013)'
_computing_data_reduction 'SAINT v8.34A (Bruker, 2013)'
_computing_molecular_graphics 'Olex2 (Dolomanov et al., 2009)'
_computing_publication_material 'Olex2 (Dolomanov et al., 2009)'
_computing_structure_refinement 'XL (Sheldrick, 2008)'
_computing_structure_solution 'XS (Sheldrick, 2008)'
_diffrn_ambient_temperature 100
_diffrn_measured_fraction_theta_full 1.000
_diffrn_measured_fraction_theta_max 0.994
_diffrn_measurement_device_type 'Bruker APEX-II CCD'
_diffrn_measurement_method '\f and \w scans'
_diffrn_radiation_type MoK\a
_diffrn_radiation_wavelength 0.71073
_diffrn_reflns_av_R_equivalents 0.0965
_diffrn_reflns_av_unetI/netI 0.1875
_diffrn_reflns_laue_measured_fraction_full 1.000
_diffrn_reflns_laue_measured_fraction_max 0.994
_diffrn_reflns_limit_h_max 16
_diffrn_reflns_limit_h_min -16
_diffrn_reflns_limit_k_max 16
_diffrn_reflns_limit_k_min -16
_diffrn_reflns_limit_l_max 23
_diffrn_reflns_limit_l_min -23
_diffrn_reflns_number 26890
_diffrn_reflns_point_group_measured_fraction_full 1.000
_diffrn_reflns_point_group_measured_fraction_max 0.994
_diffrn_reflns_theta_full 26.000
_diffrn_reflns_theta_max 26.848
_diffrn_reflns_theta_min 1.271
_diffrn_standards_number 0
_exptl_absorpt_coefficient_mu 0.156
_exptl_absorpt_correction_T_max 1.0000
_exptl_absorpt_correction_T_min 0.8835
_exptl_absorpt_correction_type multi-scan
_exptl_absorpt_process_details
;
SADABS-2012/1 (Bruker,2012) was used for absorption correction.
wR2(int) was 0.1014 before and 0.0511 after correction.
The Ratio of minimum to maximum transmission is 0.8835.
The \l/2 correction factor is 0.0015.
;
_exptl_crystal_colour blue
_exptl_crystal_colour_primary blue
_exptl_crystal_density_diffrn 1.216
_exptl_crystal_description plate
_exptl_crystal_F_000 1046
_exptl_crystal_size_max 0.438
_exptl_crystal_size_mid 0.172
_exptl_crystal_size_min 0.086
_refine_diff_density_max 0.459
_refine_diff_density_min -0.337
_refine_diff_density_rms 0.062
_refine_ls_extinction_method none
_refine_ls_goodness_of_fit_ref 0.935
_refine_ls_hydrogen_treatment constr
_refine_ls_matrix_type full
_refine_ls_number_parameters 659
_refine_ls_number_reflns 11335
_refine_ls_number_restraints 71
_refine_ls_restrained_S_all 0.937
_refine_ls_R_factor_all 0.2090
_refine_ls_R_factor_gt 0.0792
_refine_ls_shift/su_max 0.000
_refine_ls_shift/su_mean 0.000
_refine_ls_structure_factor_coef Fsqd
_refine_ls_weighting_details 'w=1/[\s^2^(Fo^2^)+(0.0872P)^2^] where P=(Fo^2^+2Fc^2^)/3'
_refine_ls_weighting_scheme calc
_refine_ls_wR_factor_gt 0.1631
_refine_ls_wR_factor_ref 0.2131
_reflns_Friedel_coverage 0.000
_reflns_number_gt 4527
_reflns_number_total 11335
_reflns_threshold_expression 'I > 2\s(I)'
_cod_data_source_file ja5b03805_si_002.cif
_cod_data_source_block cmpd_B1K1
_cod_depositor_comments 'Adding full bibliography for 4123702--4123707.cif.'
_cod_database_code 4123703
_shelxl_version_number 2013-4
_shelx_space_group_comment
;
The symmetry employed for this shelxl refinement is uniquely defined
by the following loop, which should always be used as a source of
symmetry information in preference to the above space-group names.
They are only intended as comments.
;
_shelx_estimated_absorpt_t_max 0.987
_shelx_estimated_absorpt_t_min 0.935
_olex2_refinement_description
;
1. Fixed Uiso
 At 1.2 times of:
  All C(H) groups, All C(H,H) groups, All C(H,H,H,H) groups
 At 1.5 times of:
  All C(H,H,H) groups
2. Restrained distances
 O4-C41 \\sim O5-C42 \\sim O5-C46 \\sim O4-C46
 with sigma of 0.02
 C45-C46 \\sim C44-C46 \\sim C42-C43 \\sim C41-C43
 with sigma of 0.02
 C44-C43 \\sim C45-C43
 with sigma of 0.02
 K1-O4 \\sim K1-O5
 with sigma of 0.02
3. Rigid body (RIGU) restrains
 O4, C46, C43, C41, C44, C42, C45, O5
 with sigma for 1-2 distances of 0.004 and sigma for 1-3 distances of 0.004
4. Others
 Sof(O4)=Sof(H46A)=Sof(H46B)=Sof(H43A)=Sof(H43B)=Sof(C41)=Sof(H41A)=Sof(H41B)=
 Sof(C45)=Sof(H45A)=Sof(H45B)=1-FVAR(1)
 Sof(H46C)=Sof(H46D)=Sof(H43C)=Sof(H43D)=Sof(C44)=Sof(H44A)=Sof(H44B)=Sof(C42)=
 Sof(H42A)=Sof(H42B)=Sof(O5)=FVAR(1)
5.a Secondary CH2 refined with riding coordinates:
 C36(H36A,H36B), C35(H35A,H35B), C40(H40A,H40B), C38(H38A,H38B), C37(H37A,
 H37B), C39(H39A,H39B), C49(H49A,H49B), C51(H51A,H51B), C48(H48A,H48B),
 C50(H50A,H50B), C52(H52A,H52B), C47(H47A,H47B), C54(H54A,H54B), C55(H55A,H55B),
  C53(H53A,H53B), C56(H56A,H56B), C60(H60A,H60B), C57(H57A,H57B), C58(H58A,
 H58B), C59(H59A,H59B), C46(H46A,H46B), C46(H46C,H46D), C43(H43A,H43B),
 C43(H43C,H43D), C41(H41A,H41B), C44(H44A,H44B), C42(H42A,H42B), C45(H45A,H45B)
5.b Aromatic/amide H refined with riding coordinates:
 C14(H14), C2(H2), C12(H12), C30(H30), C9(H9), C21(H21), C5(H5), C28(H28),
 C4(H4), C11(H11), C19(H19), C8(H8), C7(H7)
5.c Idealised Me refined as rotating group:
 C34(H34A,H34B,H34C), C23(H23A,H23B,H23C), C32(H32A,H32B,H32C), C33(H33A,H33B,
 H33C), C24(H24A,H24B,H24C), C25(H25A,H25B,H25C)
;
_olex2_submission_special_instructions 'No special instructions were received'

loop_
_space_group_symop_operation_xyz
'x, y, z'
'-x, -y, -z'

loop_
_atom_site_label
_atom_site_type_symbol
_atom_site_fract_x
_atom_site_fract_y
_atom_site_fract_z
_atom_site_U_iso_or_equiv
_atom_site_adp_type
_atom_site_occupancy
_atom_site_site_symmetry_order
_atom_site_calc_flag
_atom_site_refinement_flags_posn
_atom_site_refinement_flags_adp
_atom_site_refinement_flags_occupancy
_atom_site_disorder_assembly
_atom_site_disorder_group
C15 C 0.9519(3) 0.4548(3) 0.2409(2) 0.0265(9) Uani 1 1 d . . . . .
C1 C 0.8825(3) 0.2240(3) 0.2901(2) 0.0256(9) Uani 1 1 d . . . . .
C13 C 0.9203(3) 0.4152(3) 0.1871(2) 0.0271(10) Uani 1 1 d . . . . .
C16 C 0.9882(3) 0.5657(3) 0.2169(3) 0.0308(10) Uani 1 1 d . . . . .
C3 C 0.9482(3) 0.3768(3) 0.3199(2) 0.0285(10) Uani 1 1 d . . . . .
C14 C 0.8885(3) 0.3045(3) 0.2111(2) 0.0289(10) Uani 1 1 d . . . . .
H14 H 0.8697 0.2803 0.1733 0.035 Uiso 1 1 calc R . . . .
C10 C 0.9933(3) 0.6429(4) 0.1373(3) 0.0361(11) Uani 1 1 d . . . . .
C31 C 0.9152(3) 0.0595(3) 0.1760(2) 0.0243(9) Uani 1 1 d . . . . .
C2 C 0.9149(3) 0.2681(3) 0.3417(2) 0.0285(10) Uani 1 1 d . . . . .
H2 H 0.9133 0.2189 0.3945 0.034 Uiso 1 1 calc R . . . .
C29 C 0.7948(3) -0.0424(3) 0.1410(2) 0.0300(10) Uani 1 1 d . . . . .
C26 C 0.8286(3) 0.0526(3) 0.2525(2) 0.0249(9) Uani 1 1 d . . . . .
C6 C 1.0234(3) 0.6041(4) 0.2700(3) 0.0378(11) Uani 1 1 d . . . . .
C17 C 0.8319(3) 0.0245(3) 0.4099(2) 0.0276(10) Uani 1 1 d . . . . .
C12 C 0.9249(3) 0.4945(4) 0.1083(2) 0.0346(11) Uani 1 1 d . . . . .
H12 H 0.9030 0.4708 0.0715 0.042 Uiso 1 1 calc R . . . .
C30 C 0.8975(3) 0.0122(3) 0.1233(2) 0.0287(10) Uani 1 1 d . . . . .
H30 H 0.9581 0.0176 0.0733 0.034 Uiso 1 1 calc R . . . .
C9 C 1.0291(4) 0.7515(4) 0.1160(3) 0.0460(13) Uani 1 1 d . . . . .
H9 H 1.0326 0.8029 0.0634 0.055 Uiso 1 1 calc R . . . .
C27 C 0.7234(3) -0.0034(3) 0.2698(2) 0.0284(10) Uani 1 1 d . . . . .
C18 C 0.9063(3) -0.0554(3) 0.4261(2) 0.0298(10) Uani 1 1 d . . . . .
C21 C 0.7397(3) -0.0307(4) 0.5605(2) 0.0365(11) Uani 1 1 d . . . . .
H21 H 0.6815 -0.0219 0.6067 0.044 Uiso 1 1 calc R . . . .
B1 B 0.8476(3) 0.1034(4) 0.3153(3) 0.0287(12) Uani 1 1 d . . . . .
C5 C 1.0208(4) 0.5243(4) 0.3478(3) 0.0422(12) Uani 1 1 d . . . . .
H5 H 1.0447 0.5473 0.3840 0.051 Uiso 1 1 calc R . . . .
C28 C 0.7085(3) -0.0477(3) 0.2148(3) 0.0321(11) Uani 1 1 d . . . . .
H28 H 0.6364 -0.0832 0.2280 0.038 Uiso 1 1 calc R . . . .
C4 C 0.9860(3) 0.4185(4) 0.3710(3) 0.0383(11) Uani 1 1 d . . . . .
H4 H 0.9862 0.3691 0.4231 0.046 Uiso 1 1 calc R . . . .
C22 C 0.7475(3) 0.0357(3) 0.4805(2) 0.0331(11) Uani 1 1 d . . . . .
C34 C 1.0311(3) 0.1179(3) 0.1491(2) 0.0325(10) Uani 1 1 d . . . . .
H34A H 1.0419 0.1851 0.1006 0.049 Uiso 1 1 calc GR . . . .
H34B H 1.0891 0.0700 0.1340 0.049 Uiso 1 1 calc GR . . . .
H34C H 1.0375 0.1364 0.1950 0.049 Uiso 1 1 calc GR . . . .
C23 C 1.0017(3) -0.0715(4) 0.3546(3) 0.0375(11) Uani 1 1 d . . . . .
H23A H 0.9703 -0.0901 0.3181 0.056 Uiso 1 1 calc GR . . . .
H23B H 1.0436 -0.1311 0.3769 0.056 Uiso 1 1 calc GR . . . .
H23C H 1.0529 -0.0038 0.3225 0.056 Uiso 1 1 calc GR . . . .
C32 C 0.6224(3) -0.0118(4) 0.3476(3) 0.0428(12) Uani 1 1 d . . . . .
H32A H 0.6392 -0.0545 0.3974 0.064 Uiso 1 1 calc GR . . . .
H32B H 0.5560 -0.0481 0.3473 0.064 Uiso 1 1 calc GR . . . .
H32C H 0.6071 0.0618 0.3482 0.064 Uiso 1 1 calc GR . . . .
C11 C 0.9592(3) 0.6016(4) 0.0847(3) 0.0387(12) Uani 1 1 d . . . . .
H11 H 0.9607 0.6509 0.0320 0.046 Uiso 1 1 calc R . . . .
C19 C 0.8961(3) -0.1192(3) 0.5067(3) 0.0339(11) Uani 1 1 d . . . . .
H19 H 0.9481 -0.1719 0.5151 0.041 Uiso 1 1 calc R . . . .
C8 C 1.0601(4) 0.7874(4) 0.1697(3) 0.0525(14) Uani 1 1 d . . . . .
H8 H 1.0832 0.8628 0.1539 0.063 Uiso 1 1 calc R . . . .
C20 C 0.8124(4) -0.1087(4) 0.5757(3) 0.0353(11) Uani 1 1 d . . . . .
C33 C 0.7785(4) -0.0980(4) 0.0854(3) 0.0440(12) Uani 1 1 d . . . . .
H33A H 0.8258 -0.0568 0.0273 0.066 Uiso 1 1 calc GR . . . .
H33B H 0.6988 -0.1006 0.0906 0.066 Uiso 1 1 calc GR . . . .
H33C H 0.8002 -0.1727 0.1021 0.066 Uiso 1 1 calc GR . . . .
C7 C 1.0576(4) 0.7143(4) 0.2455(3) 0.0484(13) Uani 1 1 d . . . . .
H7 H 1.0796 0.7397 0.2815 0.058 Uiso 1 1 calc R . . . .
C24 C 0.8008(4) -0.1795(4) 0.6636(3) 0.0514(14) Uani 1 1 d . . . . .
H24A H 0.7411 -0.1556 0.7034 0.077 Uiso 1 1 calc GR . . . .
H24B H 0.8727 -0.1727 0.6715 0.077 Uiso 1 1 calc GR . . . .
H24C H 0.7811 -0.2560 0.6730 0.077 Uiso 1 1 calc GR . . . .
K1 K 0.5000 0.5000 0.5000 0.0316(3) Uani 1 2 d S T P . .
K2 K 0.5000 0.5000 0.0000 0.0411(4) Uani 1 2 d S T P . .
O3 O 0.5185(2) 0.4147(2) 0.37456(17) 0.0356(7) Uani 1 1 d . . . . .
O7 O 0.5105(2) 0.5988(2) 0.11112(17) 0.0437(8) Uani 1 1 d . . . . .
O2 O 0.6963(2) 0.5689(2) 0.35578(16) 0.0348(7) Uani 1 1 d . . . . .
C36 C 0.7350(4) 0.6817(4) 0.3304(3) 0.0406(12) Uani 1 1 d . . . . .
H36A H 0.6786 0.7282 0.3129 0.049 Uiso 1 1 calc R . . . .
H36B H 0.8071 0.7004 0.2821 0.049 Uiso 1 1 calc R . . . .
C35 C 0.7521(3) 0.7035(4) 0.4005(3) 0.0418(12) Uani 1 1 d . . . . .
H35A H 0.8060 0.6552 0.4200 0.050 Uiso 1 1 calc R . . . .
H35B H 0.7831 0.7806 0.3819 0.050 Uiso 1 1 calc R . . . .
C40 C 0.3491(4) 0.2966(4) 0.4642(3) 0.0428(12) Uani 1 1 d . . . . .
H40A H 0.3051 0.3504 0.4370 0.051 Uiso 1 1 calc R . . . .
H40B H 0.3111 0.2222 0.4825 0.051 Uiso 1 1 calc R . . . .
C38 C 0.6346(3) 0.4272(4) 0.3212(3) 0.0398(12) Uani 1 1 d . . . . .
H38A H 0.6407 0.4046 0.2736 0.048 Uiso 1 1 calc R . . . .
H38B H 0.6790 0.3804 0.3526 0.048 Uiso 1 1 calc R . . . .
C37 C 0.6794(4) 0.5448(4) 0.2901(3) 0.0389(12) Uani 1 1 d . . . . .
H37A H 0.7519 0.5594 0.2425 0.047 Uiso 1 1 calc R . . . .
H37B H 0.6250 0.5923 0.2705 0.047 Uiso 1 1 calc R . . . .
C39 C 0.4675(4) 0.3057(4) 0.4042(3) 0.0442(12) Uani 1 1 d . . . . .
H39A H 0.5121 0.2541 0.4325 0.053 Uiso 1 1 calc R . . . .
H39B H 0.4661 0.2863 0.3567 0.053 Uiso 1 1 calc R . . . .
O8 O 0.3283(2) 0.4531(2) 0.15599(18) 0.0411(8) Uani 1 1 d . . . . .
C49 C 0.6205(4) 0.6376(4) 0.0999(3) 0.0475(13) Uani 1 1 d . . . . .
H49A H 0.6581 0.5760 0.1266 0.057 Uiso 1 1 calc R . . . .
H49B H 0.6152 0.6925 0.1268 0.057 Uiso 1 1 calc R . . . .
C51 C 0.3249(4) 0.5235(4) 0.1999(3) 0.0458(13) Uani 1 1 d . . . . .
H51A H 0.2754 0.4876 0.2590 0.055 Uiso 1 1 calc R . . . .
H51B H 0.2930 0.5915 0.1757 0.055 Uiso 1 1 calc R . . . .
C48 C 0.6884(4) 0.6880(4) 0.0094(3) 0.0495(13) Uani 1 1 d . . . . .
H48A H 0.6496 0.7482 -0.0175 0.059 Uiso 1 1 calc R . . . .
H48B H 0.7633 0.7193 0.0019 0.059 Uiso 1 1 calc R . . . .
C50 C 0.4405(4) 0.5510(4) 0.1952(3) 0.0512(14) Uani 1 1 d . . . . .
H50A H 0.4382 0.6027 0.2244 0.061 Uiso 1 1 calc R . . . .
H50B H 0.4707 0.4838 0.2227 0.061 Uiso 1 1 calc R . . . .
O6 O 0.7028(2) 0.6100(2) -0.02870(18) 0.0408(8) Uani 1 1 d . . . . .
C52 C 0.2216(3) 0.4281(4) 0.1541(3) 0.0456(13) Uani 1 1 d . . . . .
H52A H 0.1961 0.4956 0.1223 0.055 Uiso 1 1 calc R . . . .
H52B H 0.1655 0.3998 0.2118 0.055 Uiso 1 1 calc R . . . .
C47 C 0.7719(4) 0.6537(4) -0.1153(3) 0.0496(13) Uani 1 1 d . . . . .
H47A H 0.8490 0.6776 -0.1214 0.060 Uiso 1 1 calc R . . . .
H47B H 0.7398 0.7186 -0.1441 0.060 Uiso 1 1 calc R . . . .
O1 O 0.6447(2) 0.6825(2) 0.46622(18) 0.0388(8) Uani 1 1 d . . . . .
O9 O 0.5466(3) 0.2808(4) 0.0731(2) 0.0807(13) Uani 1 1 d . . . . .
C54 C 0.6433(4) 0.2836(6) 0.1560(3) 0.0739(19) Uani 1 1 d . . . . .
H54A H 0.6569 0.2362 0.2067 0.089 Uiso 1 1 calc R . . . .
H54B H 0.6500 0.3608 0.1519 0.089 Uiso 1 1 calc R . . . .
C55 C 0.7272(4) 0.2683(5) 0.0783(3) 0.0682(17) Uani 1 1 d . . . . .
H55A H 0.7844 0.3327 0.0449 0.082 Uiso 1 1 calc R . . . .
H55B H 0.7665 0.2021 0.0937 0.082 Uiso 1 1 calc R . . . .
C53 C 0.5342(4) 0.2531(5) 0.1585(3) 0.0721(18) Uani 1 1 d . . . . .
H53A H 0.5121 0.1736 0.1896 0.086 Uiso 1 1 calc R . . . .
H53B H 0.4763 0.2940 0.1856 0.086 Uiso 1 1 calc R . . . .
C56 C 0.6580(5) 0.2565(6) 0.0322(3) 0.0809(19) Uani 1 1 d . . . . .
H56A H 0.6895 0.3079 -0.0264 0.097 Uiso 1 1 calc R . . . .
H56B H 0.6556 0.1809 0.0323 0.097 Uiso 1 1 calc R . . . .
C25 C 0.6636(4) 0.1187(4) 0.4713(2) 0.0447(13) Uani 1 1 d . . . . .
H25A H 0.6790 0.1594 0.4119 0.067 Uiso 1 1 calc GR . . . .
H25B H 0.6704 0.1697 0.4985 0.067 Uiso 1 1 calc GR . . . .
H25C H 0.5868 0.0810 0.4975 0.067 Uiso 1 1 calc GR . . . .
O10 O 0.4669(3) -0.1200(4) 0.1484(3) 0.0876(14) Uani 1 1 d . . . . .
C60 C 0.3984(6) -0.1459(5) 0.1088(4) 0.090(2) Uani 1 1 d . . . . .
H60A H 0.3399 -0.2072 0.1485 0.108 Uiso 1 1 calc R . . . .
H60B H 0.4448 -0.1662 0.0609 0.108 Uiso 1 1 calc R . . . .
C57 C 0.4391(6) -0.0196(5) 0.1593(5) 0.105(3) Uani 1 1 d . . . . .
H57A H 0.4988 0.0398 0.1177 0.126 Uiso 1 1 calc R . . . .
H57B H 0.4338 -0.0245 0.2158 0.126 Uiso 1 1 calc R . . . .
C58 C 0.3301(6) 0.0047(6) 0.1486(4) 0.101(2) Uani 1 1 d . . . . .
H58A H 0.3225 0.0842 0.1297 0.121 Uiso 1 1 calc R . . . .
H58B H 0.2650 -0.0342 0.2001 0.121 Uiso 1 1 calc R . . . .
C59 C 0.3450(5) -0.0422(6) 0.0798(4) 0.103(3) Uani 1 1 d . . . . .
H59A H 0.2713 -0.0582 0.0763 0.123 Uiso 1 1 calc R . . . .
H59B H 0.3953 0.0088 0.0248 0.123 Uiso 1 1 calc R . . . .
O4 O 0.6142(11) 0.3745(9) 0.5932(11) 0.065(4) Uani 0.48(2) 1 d . . . A 1
C46 C 0.5994(4) 0.2646(4) 0.6416(3) 0.0592(15) Uani 1 1 d . . . . .
H46A H 0.5617 0.2225 0.6200 0.071 Uiso 0.48(2) 1 calc R . . A 1
H46B H 0.5506 0.2534 0.6998 0.071 Uiso 0.48(2) 1 calc R . . A 1
H46C H 0.5749 0.1954 0.6386 0.071 Uiso 0.52(2) 1 calc R . . A 2
H46D H 0.5397 0.2808 0.6868 0.071 Uiso 0.52(2) 1 calc R . . A 2
C43 C 0.7939(5) 0.2994(5) 0.5768(4) 0.085(2) Uani 1 1 d . . . . .
H43A H 0.8174 0.2829 0.5249 0.102 Uiso 0.48(2) 1 calc R . . A 1
H43B H 0.8609 0.3055 0.5919 0.102 Uiso 0.48(2) 1 calc R . . A 1
H43C H 0.8125 0.2420 0.5519 0.102 Uiso 0.52(2) 1 calc R . . A 2
H43D H 0.8640 0.3292 0.5782 0.102 Uiso 0.52(2) 1 calc R . . A 2
C41 C 0.7309(12) 0.4037(10) 0.5689(17) 0.081(6) Uani 0.48(2) 1 d . . . A 1
H41A H 0.7436 0.4401 0.6050 0.097 Uiso 0.48(2) 1 calc R . . A 1
H41B H 0.7605 0.4557 0.5105 0.097 Uiso 0.48(2) 1 calc R . . A 1
C44 C 0.7139(8) 0.258(2) 0.6554(9) 0.094(7) Uani 0.52(2) 1 d . . . A 2
H44A H 0.7180 0.3021 0.6889 0.113 Uiso 0.52(2) 1 calc R . . A 2
H44B H 0.7245 0.1812 0.6844 0.113 Uiso 0.52(2) 1 calc R . . A 2
C42 C 0.7414(8) 0.3883(12) 0.5282(9) 0.056(4) Uani 0.52(2) 1 d . . . A 2
H42A H 0.7557 0.4589 0.5336 0.067 Uiso 0.52(2) 1 calc R . . A 2
H42B H 0.7710 0.3974 0.4684 0.067 Uiso 0.52(2) 1 calc R . . A 2
C45 C 0.7119(9) 0.225(2) 0.6395(16) 0.128(12) Uani 0.48(2) 1 d . . . A 1
H45A H 0.7212 0.2132 0.6933 0.154 Uiso 0.48(2) 1 calc R . . A 1
H45B H 0.7169 0.1537 0.6308 0.154 Uiso 0.48(2) 1 calc R . . A 1
O5 O 0.6240(8) 0.3504(9) 0.5656(7) 0.047(3) Uani 0.52(2) 1 d . . . A 2

loop_
_atom_site_aniso_label
_atom_site_aniso_U_11
_atom_site_aniso_U_22
_atom_site_aniso_U_33
_atom_site_aniso_U_23
_atom_site_aniso_U_13
_atom_site_aniso_U_12
C15 0.019(2) 0.025(2) 0.034(2) -0.013(2) -0.0059(18) 0.007(2)
C1 0.019(2) 0.026(2) 0.025(2) -0.0060(19) -0.0032(17) 0.0048(19)
C13 0.016(2) 0.030(3) 0.029(2) -0.010(2) -0.0029(18) 0.009(2)
C16 0.017(2) 0.033(3) 0.043(3) -0.020(2) -0.0059(19) 0.010(2)
C3 0.024(2) 0.031(3) 0.033(2) -0.018(2) -0.0091(19) 0.010(2)
C14 0.023(2) 0.039(3) 0.026(2) -0.015(2) -0.0064(18) 0.006(2)
C10 0.026(2) 0.028(3) 0.045(3) -0.009(2) -0.004(2) 0.006(2)
C31 0.022(2) 0.019(2) 0.023(2) 0.0004(18) -0.0046(18) -0.0027(19)
C2 0.026(2) 0.034(3) 0.020(2) -0.006(2) -0.0054(18) 0.007(2)
C29 0.031(2) 0.028(3) 0.028(2) -0.009(2) -0.009(2) 0.000(2)
C26 0.024(2) 0.017(2) 0.024(2) 0.0011(18) -0.0052(18) -0.0009(19)
C6 0.029(2) 0.029(3) 0.062(3) -0.023(3) -0.016(2) 0.009(2)
C17 0.021(2) 0.024(2) 0.029(2) -0.0017(19) -0.0050(18) 0.000(2)
C12 0.032(2) 0.036(3) 0.031(2) -0.010(2) -0.008(2) 0.013(2)
C30 0.025(2) 0.028(3) 0.025(2) -0.007(2) -0.0017(18) 0.001(2)
C9 0.035(3) 0.031(3) 0.054(3) -0.004(2) -0.005(2) 0.005(2)
C27 0.021(2) 0.027(3) 0.030(2) -0.008(2) -0.0021(18) -0.002(2)
C18 0.023(2) 0.024(2) 0.037(3) -0.007(2) -0.0071(19) 0.001(2)
C21 0.032(2) 0.042(3) 0.024(2) -0.005(2) -0.0019(19) 0.003(2)
B1 0.013(2) 0.041(3) 0.029(3) -0.014(2) -0.003(2) 0.009(2)
C5 0.038(3) 0.050(3) 0.054(3) -0.031(3) -0.024(2) 0.018(3)
C28 0.020(2) 0.030(3) 0.038(3) -0.006(2) -0.0079(19) -0.004(2)
C4 0.035(3) 0.043(3) 0.042(3) -0.019(2) -0.015(2) 0.011(2)
C22 0.030(2) 0.034(3) 0.029(2) -0.007(2) -0.0071(19) 0.004(2)
C34 0.024(2) 0.038(3) 0.030(2) -0.015(2) -0.0012(18) -0.001(2)
C23 0.029(2) 0.037(3) 0.044(3) -0.013(2) -0.013(2) 0.013(2)
C32 0.022(2) 0.059(3) 0.038(3) -0.015(2) 0.000(2) -0.006(2)
C11 0.032(2) 0.037(3) 0.031(3) -0.003(2) -0.002(2) 0.011(2)
C19 0.029(2) 0.029(3) 0.037(3) -0.001(2) -0.015(2) 0.004(2)
C8 0.042(3) 0.030(3) 0.086(4) -0.022(3) -0.021(3) 0.004(3)
C20 0.033(2) 0.035(3) 0.029(2) 0.001(2) -0.012(2) -0.004(2)
C33 0.035(3) 0.050(3) 0.053(3) -0.024(3) -0.016(2) 0.000(2)
C7 0.034(3) 0.045(3) 0.078(4) -0.034(3) -0.023(3) 0.014(3)
C24 0.043(3) 0.059(4) 0.037(3) 0.000(3) -0.013(2) 0.002(3)
K1 0.0210(7) 0.0350(8) 0.0317(7) -0.0079(6) -0.0050(6) 0.0031(6)
K2 0.0233(7) 0.0633(11) 0.0320(8) -0.0196(7) -0.0006(6) -0.0092(7)
O3 0.0220(15) 0.042(2) 0.0405(18) -0.0180(15) -0.0050(13) 0.0076(15)
O7 0.0409(18) 0.052(2) 0.0342(18) -0.0141(16) -0.0092(15) -0.0082(17)
O2 0.0289(16) 0.0350(19) 0.0310(17) -0.0066(14) -0.0049(13) 0.0030(15)
C36 0.031(2) 0.034(3) 0.041(3) -0.003(2) -0.005(2) 0.002(2)
C35 0.024(2) 0.041(3) 0.046(3) -0.009(2) -0.001(2) -0.006(2)
C40 0.034(3) 0.044(3) 0.056(3) -0.025(3) -0.016(2) 0.005(2)
C38 0.032(2) 0.051(3) 0.036(3) -0.023(2) -0.005(2) 0.013(2)
C37 0.031(2) 0.048(3) 0.031(3) -0.012(2) -0.007(2) 0.012(2)
C39 0.038(3) 0.043(3) 0.057(3) -0.029(3) -0.013(2) 0.009(3)
O8 0.0222(15) 0.055(2) 0.0414(19) -0.0203(17) -0.0026(14) 0.0005(16)
C49 0.047(3) 0.049(3) 0.045(3) -0.015(3) -0.015(3) -0.015(3)
C51 0.041(3) 0.061(4) 0.033(3) -0.023(3) -0.003(2) 0.007(3)
C48 0.047(3) 0.046(3) 0.051(3) -0.012(3) -0.015(3) -0.021(3)
C50 0.052(3) 0.064(4) 0.034(3) -0.019(3) -0.006(2) -0.011(3)
O6 0.0334(17) 0.045(2) 0.0352(18) -0.0073(16) -0.0080(14) -0.0128(16)
C52 0.020(2) 0.062(4) 0.039(3) -0.008(3) -0.002(2) 0.001(2)
C47 0.032(3) 0.060(4) 0.047(3) -0.015(3) -0.007(2) -0.012(3)
O1 0.0230(15) 0.044(2) 0.0432(18) -0.0169(16) -0.0028(14) -0.0037(15)
O9 0.060(2) 0.128(4) 0.061(3) -0.030(3) -0.035(2) 0.030(3)
C54 0.052(3) 0.130(6) 0.055(4) -0.048(4) -0.025(3) 0.036(4)
C55 0.055(3) 0.114(5) 0.049(3) -0.044(3) -0.020(3) 0.030(4)
C53 0.051(3) 0.114(5) 0.045(3) -0.026(3) -0.013(3) 0.010(4)
C56 0.076(4) 0.117(6) 0.053(4) -0.037(4) -0.022(3) 0.029(4)
C25 0.035(3) 0.061(3) 0.026(2) -0.013(2) -0.001(2) 0.013(3)
O10 0.057(3) 0.104(4) 0.098(3) -0.025(3) -0.035(2) 0.012(3)
C60 0.084(5) 0.089(5) 0.093(5) -0.021(4) -0.038(4) 0.005(4)
C57 0.102(6) 0.049(5) 0.152(7) -0.029(5) -0.038(5) -0.002(5)
C58 0.100(6) 0.088(5) 0.084(5) -0.012(4) -0.020(4) 0.054(5)
C59 0.061(4) 0.133(7) 0.089(5) -0.008(5) -0.031(4) 0.034(5)
O4 0.046(5) 0.047(5) 0.099(9) -0.013(5) -0.039(6) 0.018(4)
C46 0.040(3) 0.058(3) 0.067(3) -0.015(3) -0.012(2) 0.010(3)
C43 0.051(3) 0.085(4) 0.080(4) 0.016(3) -0.024(3) 0.012(3)
C41 0.058(6) 0.062(6) 0.102(14) 0.015(6) -0.046(7) -0.002(5)
C44 0.051(6) 0.142(17) 0.059(6) 0.001(6) -0.021(4) 0.025(6)
C42 0.026(4) 0.069(7) 0.045(6) 0.007(5) -0.009(4) 0.010(4)
C45 0.038(6) 0.068(9) 0.186(18) 0.033(11) -0.010(6) 0.017(5)
O5 0.024(3) 0.052(6) 0.053(5) -0.006(4) -0.012(3) 0.010(3)

loop_
_atom_type_symbol
_atom_type_description
_atom_type_scat_dispersion_real
_atom_type_scat_dispersion_imag
_atom_type_scat_source
C C 0.0033 0.0016 'International Tables Vol C Tables 4.2.6.8 and 6.1.1.4'
H H 0.0000 0.0000 'International Tables Vol C Tables 4.2.6.8 and 6.1.1.4'
B B 0.0013 0.0007 'International Tables Vol C Tables 4.2.6.8 and 6.1.1.4'
K K 0.2009 0.2494 'International Tables Vol C Tables 4.2.6.8 and 6.1.1.4'
O O 0.0106 0.0060 'International Tables Vol C Tables 4.2.6.8 and 6.1.1.4'

loop_
_geom_angle_atom_site_label_1
_geom_angle_atom_site_label_2
_geom_angle_atom_site_label_3
_geom_angle
_geom_angle_site_symmetry_1
_geom_angle_site_symmetry_3
C13 C15 C3 117.8(4) . .
C16 C15 C13 121.3(4) . .
C16 C15 C3 120.9(4) . .
C14 C1 B1 123.0(4) . .
C2 C1 C14 113.9(4) . .
C2 C1 B1 123.1(3) . .
C15 C13 C12 116.9(4) . .
C14 C13 C15 120.1(4) . .
C14 C13 C12 122.9(4) . .
C15 C16 C10 120.6(4) . .
C15 C16 C6 120.9(4) . .
C6 C16 C10 118.5(4) . .
C15 C3 C4 116.4(4) . .
C2 C3 C15 120.2(4) . .
C2 C3 C4 123.3(4) . .
C13 C14 C1 123.7(4) . .
C9 C10 C16 118.9(4) . .
C9 C10 C11 123.9(4) . .
C11 C10 C16 117.3(4) . .
C26 C31 C34 121.2(4) . .
C30 C31 C26 121.7(3) . .
C30 C31 C34 117.1(3) . .
C3 C2 C1 124.3(4) . .
C30 C29 C28 116.6(4) . .
C30 C29 C33 121.7(4) . .
C28 C29 C33 121.6(4) . .
C31 C26 B1 122.7(3) . .
C27 C26 C31 115.4(4) . .
C27 C26 B1 121.8(3) . .
C16 C6 C5 117.0(4) . .
C7 C6 C16 119.9(4) . .
C7 C6 C5 123.0(5) . .
C18 C17 B1 121.4(3) . .
C18 C17 C22 116.3(3) . .
C22 C17 B1 122.2(4) . .
C11 C12 C13 122.3(4) . .
C29 C30 C31 122.3(4) . .
C10 C9 C8 121.5(4) . .
C26 C27 C32 120.5(4) . .
C28 C27 C26 121.1(4) . .
C28 C27 C32 118.3(3) . .
C17 C18 C23 120.4(4) . .
C19 C18 C17 121.4(4) . .
C19 C18 C23 118.2(4) . .
C20 C21 C22 122.9(4) . .
C1 B1 C26 122.6(4) . .
C1 B1 C17 117.5(4) . .
C26 B1 C17 119.9(4) . .
C4 C5 C6 122.2(4) . .
C27 C28 C29 122.8(4) . .
C5 C4 C3 122.5(4) . .
C17 C22 C25 121.3(3) . .
C21 C22 C17 120.4(4) . .
C21 C22 C25 118.3(4) . .
C12 C11 C10 121.7(4) . .
C18 C19 C20 122.0(4) . .
C7 C8 C9 120.3(5) . .
C21 C20 C19 116.9(4) . .
C21 C20 C24 121.3(4) . .
C19 C20 C24 121.8(4) . .
C8 C7 C6 120.8(5) . .
O3 K1 O3 180.0 2_666 .
O2 K1 O3 62.39(8) . .
O2 K1 O3 117.61(8) . 2_666
O2 K1 O3 62.39(8) 2_666 2_666
O2 K1 O3 117.61(8) 2_666 .
O2 K1 O2 180.0 2_666 .
O1 K1 O3 59.51(8) . 2_666
O1 K1 O3 120.49(8) 2_666 2_666
O1 K1 O3 120.49(8) . .
O1 K1 O3 59.51(8) 2_666 .
O1 K1 O2 120.30(8) . 2_666
O1 K1 O2 59.70(8) 2_666 2_666
O1 K1 O2 120.30(8) 2_666 .
O1 K1 O2 59.70(8) . .
O1 K1 O1 180.0 . 2_666
O4 K1 O3 106.4(5) 2_666 2_666
O4 K1 O3 73.6(5) . 2_666
O4 K1 O3 106.4(5) . .
O4 K1 O3 73.6(5) 2_666 .
O4 K1 O2 87.8(4) 2_666 .
O4 K1 O2 87.8(4) . 2_666
O4 K1 O2 92.2(4) . .
O4 K1 O2 92.2(4) 2_666 2_666
O4 K1 O1 91.6(3) 2_666 .
O4 K1 O1 88.4(3) . .
O4 K1 O1 88.4(3) 2_666 2_666
O4 K1 O1 91.6(3) . 2_666
O4 K1 O4 180.0(5) 2_666 .
O5 K1 O3 87.6(3) 2_666 .
O5 K1 O3 87.6(3) . 2_666
O5 K1 O3 92.4(3) 2_666 2_666
O5 K1 O3 92.4(3) . .
O5 K1 O2 85.2(2) . .
O5 K1 O2 94.8(2) 2_666 .
O5 K1 O2 85.2(2) 2_666 2_666
O5 K1 O2 94.8(2) . 2_666
O5 K1 O1 84.6(3) . 2_666
O5 K1 O1 84.6(3) 2_666 .
O5 K1 O1 95.4(3) . .
O5 K1 O1 95.4(3) 2_666 2_666
O5 K1 O5 180.0(3) . 2_666
O7 K2 O7 180.0 . 2_665
O7 K2 O9 103.34(10) 2_665 2_665
O7 K2 O9 76.66(10) . 2_665
O7 K2 O9 76.66(10) 2_665 .
O7 K2 O9 103.34(10) . .
O8 K2 O7 58.57(8) 2_665 2_665
O8 K2 O7 121.43(8) 2_665 .
O8 K2 O7 121.43(8) . 2_665
O8 K2 O7 58.57(8) . .
O8 K2 O8 180.0 2_665 .
O8 K2 O9 83.33(10) 2_665 2_665
O8 K2 O9 83.34(10) . .
O8 K2 O9 96.67(10) . 2_665
O8 K2 O9 96.67(10) 2_665 .
O6 K2 O7 119.20(9) 2_665 .
O6 K2 O7 60.80(9) . .
O6 K2 O7 119.20(9) . 2_665
O6 K2 O7 60.80(9) 2_665 2_665
O6 K2 O8 118.01(9) 2_665 2_665
O6 K2 O8 61.99(9) . 2_665
O6 K2 O8 118.01(9) . .
O6 K2 O8 61.99(9) 2_665 .
O6 K2 O6 180.0 2_665 .
O6 K2 O9 81.01(10) 2_665 .
O6 K2 O9 98.99(10) . .
O6 K2 O9 81.01(10) . 2_665
O6 K2 O9 98.99(10) 2_665 2_665
O9 K2 O9 180.0 2_665 .
C38 O3 K1 109.6(2) . .
C39 O3 K1 114.8(2) . .
C39 O3 C38 112.2(3) . .
C49 O7 K2 115.5(3) . .
C50 O7 K2 118.3(3) . .
C50 O7 C49 113.4(3) . .
C36 O2 K1 112.7(2) . .
C37 O2 K1 110.5(2) . .
C37 O2 C36 111.8(3) . .
O2 C36 C35 110.2(3) . .
O1 C35 C36 107.5(3) . .
O1 C40 C39 108.0(3) 2_666 .
O3 C38 C37 108.4(4) . .
O2 C37 C38 109.3(3) . .
O3 C39 C40 109.4(4) . .
C51 O8 K2 118.1(2) . .
C51 O8 C52 113.1(3) . .
C52 O8 K2 111.8(2) . .
O7 C49 C48 109.9(4) . .
O8 C51 C50 110.0(4) . .
O6 C48 C49 110.5(4) . .
O7 C50 C51 109.0(4) . .
C48 O6 K2 113.0(3) . .
C48 O6 C47 112.6(3) . .
C47 O6 K2 112.6(2) . .
O8 C52 C47 110.6(4) . 2_665
O6 C47 C52 110.9(4) . 2_665
C35 O1 K1 118.2(3) . .
C40 O1 K1 117.0(2) 2_666 .
C40 O1 C35 112.2(3) 2_666 .
C53 O9 K2 112.7(4) . .
C53 O9 C56 106.0(4) . .
C56 O9 K2 114.7(4) . .
C53 C54 C55 105.1(5) . .
C56 C55 C54 104.4(4) . .
O9 C53 C54 104.7(4) . .
O9 C56 C55 106.9(4) . .
C57 O10 C60 108.5(5) . .
O10 C60 C59 104.5(5) . .
O10 C57 C58 108.8(6) . .
C57 C58 C59 97.8(6) . .
C60 C59 C58 102.3(5) . .
C46 O4 K1 132.6(8) . .
C46 O4 C41 103.8(9) . .
C41 O4 K1 118.5(7) . .
O4 C46 C45 109.6(10) . .
O5 C46 C44 102.9(7) . .
C44 C43 C42 105.1(8) . .
C45 C43 C41 100.1(11) . .
O4 C41 C43 109.4(10) . .
C43 C44 C46 104.7(9) . .
O5 C42 C43 103.3(7) . .
C43 C45 C46 108.8(11) . .
C46 O5 K1 133.3(6) . .
C46 O5 C42 111.7(7) . .
C42 O5 K1 111.4(5) . .

loop_
_geom_bond_atom_site_label_1
_geom_bond_atom_site_label_2
_geom_bond_distance
_geom_bond_site_symmetry_2
C15 C13 1.425(5) .
C15 C16 1.403(6) .
C15 C3 1.438(5) .
C1 C14 1.441(5) .
C1 C2 1.430(5) .
C1 B1 1.514(6) .
C13 C14 1.387(5) .
C13 C12 1.438(5) .
C16 C10 1.437(6) .
C16 C6 1.427(6) .
C3 C2 1.373(5) .
C3 C4 1.439(5) .
C10 C9 1.381(6) .
C10 C11 1.434(6) .
C31 C26 1.424(5) .
C31 C30 1.390(5) .
C31 C34 1.510(5) .
C29 C30 1.381(5) .
C29 C28 1.393(5) .
C29 C33 1.506(6) .
C26 C27 1.419(5) .
C26 B1 1.595(6) .
C6 C5 1.434(6) .
C6 C7 1.387(6) .
C17 C18 1.409(5) .
C17 B1 1.624(6) .
C17 C22 1.413(5) .
C12 C11 1.351(6) .
C9 C8 1.391(6) .
C27 C28 1.386(5) .
C27 C32 1.521(5) .
C18 C23 1.516(5) .
C18 C19 1.383(5) .
C21 C22 1.389(5) .
C21 C20 1.375(5) .
C5 C4 1.337(6) .
C22 C25 1.506(5) .
C19 C20 1.386(6) .
C8 C7 1.375(6) .
C20 C24 1.509(5) .
K1 O3 2.818(3) .
K1 O3 2.818(3) 2_666
K1 O2 2.810(3) 2_666
K1 O2 2.810(3) .
K1 O1 2.808(3) .
K1 O1 2.808(3) 2_666
K1 O4 2.705(9) 2_666
K1 O4 2.705(9) .
K1 O5 2.689(8) .
K1 O5 2.689(8) 2_666
K2 O7 2.797(3) 2_665
K2 O7 2.797(3) .
K2 O8 2.796(3) 2_665
K2 O8 2.796(3) .
K2 O6 2.774(3) .
K2 O6 2.774(3) 2_665
K2 O9 2.855(4) .
K2 O9 2.855(4) 2_665
O3 C38 1.432(5) .
O3 C39 1.421(5) .
O7 C49 1.417(5) .
O7 C50 1.402(5) .
O2 C36 1.429(5) .
O2 C37 1.425(5) .
C36 C35 1.489(6) .
C35 O1 1.426(5) .
C40 C39 1.499(6) .
C40 O1 1.417(5) 2_666
C38 C37 1.495(6) .
O8 C51 1.407(5) .
O8 C52 1.413(5) .
C49 C48 1.486(6) .
C51 C50 1.482(6) .
C48 O6 1.396(5) .
O6 C47 1.430(5) .
C52 C47 1.462(6) 2_665
C47 C52 1.462(6) 2_665
O1 C40 1.417(5) 2_666
O9 C53 1.427(6) .
O9 C56 1.435(6) .
C54 C55 1.526(7) .
C54 C53 1.429(7) .
C55 C56 1.452(7) .
O10 C60 1.417(6) .
O10 C57 1.413(7) .
C60 C59 1.508(8) .
C57 C58 1.470(8) .
C58 C59 1.534(9) .
O4 C46 1.381(10) .
O4 C41 1.410(11) .
C46 C44 1.550(12) .
C46 C45 1.495(12) .
C46 O5 1.389(8) .
C43 C41 1.549(12) .
C43 C44 1.367(12) .
C43 C42 1.493(10) .
C43 C45 1.346(13) .
C42 O5 1.425(9) .

loop_
_geom_torsion_atom_site_label_1
_geom_torsion_atom_site_label_2
_geom_torsion_atom_site_label_3
_geom_torsion_atom_site_label_4
_geom_torsion
_geom_torsion_site_symmetry_1
_geom_torsion_site_symmetry_4
C15 C13 C14 C1 1.5(6) . .
C15 C13 C12 C11 1.1(6) . .
C15 C16 C10 C9 179.8(4) . .
C15 C16 C10 C11 0.6(6) . .
C15 C16 C6 C5 0.5(6) . .
C15 C16 C6 C7 -179.2(4) . .
C15 C3 C2 C1 0.2(6) . .
C15 C3 C4 C5 1.3(6) . .
C13 C15 C16 C10 0.6(6) . .
C13 C15 C16 C6 -177.8(4) . .
C13 C15 C3 C2 -0.1(6) . .
C13 C15 C3 C4 177.0(3) . .
C13 C12 C11 C10 0.0(6) . .
C16 C15 C13 C14 177.8(4) . .
C16 C15 C13 C12 -1.4(5) . .
C16 C15 C3 C2 -178.6(4) . .
C16 C15 C3 C4 -1.5(6) . .
C16 C10 C9 C8 0.1(6) . .
C16 C10 C11 C12 -0.9(6) . .
C16 C6 C5 C4 -0.8(7) . .
C16 C6 C7 C8 -1.2(7) . .
C3 C15 C13 C14 -0.7(5) . .
C3 C15 C13 C12 -179.9(3) . .
C3 C15 C16 C10 179.0(3) . .
C3 C15 C16 C6 0.6(6) . .
C14 C1 C2 C3 0.5(5) . .
C14 C1 B1 C26 7.5(6) . .
C14 C1 B1 C17 -173.8(3) . .
C14 C13 C12 C11 -178.0(4) . .
C10 C16 C6 C5 -177.9(4) . .
C10 C16 C6 C7 2.4(6) . .
C10 C9 C8 C7 1.1(7) . .
C31 C26 C27 C28 0.1(5) . .
C31 C26 C27 C32 -177.2(4) . .
C31 C26 B1 C1 59.0(5) . .
C31 C26 B1 C17 -119.7(4) . .
C2 C1 C14 C13 -1.4(6) . .
C2 C1 B1 C26 -171.0(3) . .
C2 C1 B1 C17 7.7(5) . .
C2 C3 C4 C5 178.3(4) . .
C26 C31 C30 C29 1.1(6) . .
C26 C27 C28 C29 1.3(6) . .
C6 C16 C10 C9 -1.8(6) . .
C6 C16 C10 C11 179.0(3) . .
C6 C5 C4 C3 -0.2(7) . .
C17 C18 C19 C20 0.4(7) . .
C12 C13 C14 C1 -179.4(4) . .
C30 C31 C26 C27 -1.3(5) . .
C30 C31 C26 B1 178.4(4) . .
C30 C29 C28 C27 -1.5(6) . .
C9 C10 C11 C12 179.9(4) . .
C9 C8 C7 C6 -0.5(7) . .
C27 C26 B1 C1 -121.3(4) . .
C27 C26 B1 C17 60.0(5) . .
C18 C17 B1 C1 -111.9(4) . .
C18 C17 B1 C26 66.9(5) . .
C18 C17 C22 C21 -0.9(6) . .
C18 C17 C22 C25 179.6(4) . .
C18 C19 C20 C21 -0.5(7) . .
C18 C19 C20 C24 179.3(4) . .
B1 C1 C14 C13 180.0(4) . .
B1 C1 C2 C3 179.2(4) . .
B1 C26 C27 C28 -179.6(4) . .
B1 C26 C27 C32 3.1(6) . .
B1 C17 C18 C23 -1.6(6) . .
B1 C17 C18 C19 177.0(4) . .
B1 C17 C22 C21 -177.5(4) . .
B1 C17 C22 C25 3.0(6) . .
C5 C6 C7 C8 179.0(4) . .
C28 C29 C30 C31 0.3(6) . .
C4 C3 C2 C1 -176.7(4) . .
C22 C17 C18 C23 -178.3(4) . .
C22 C17 C18 C19 0.3(6) . .
C22 C17 B1 C1 64.5(5) . .
C22 C17 B1 C26 -116.7(4) . .
C22 C21 C20 C19 -0.1(7) . .
C22 C21 C20 C24 -179.9(4) . .
C34 C31 C26 C27 179.3(3) . .
C34 C31 C26 B1 -1.0(6) . .
C34 C31 C30 C29 -179.4(4) . .
C23 C18 C19 C20 179.0(4) . .
C32 C27 C28 C29 178.7(4) . .
C11 C10 C9 C8 179.3(4) . .
C20 C21 C22 C17 0.8(7) . .
C20 C21 C22 C25 -179.7(4) . .
C33 C29 C30 C31 -177.0(4) . .
C33 C29 C28 C27 175.7(4) . .
C7 C6 C5 C4 179.0(4) . .
K1 O3 C38 C37 -53.7(4) . .
K1 O3 C39 C40 49.9(4) . .
K1 O2 C36 C35 55.0(4) . .
K1 O2 C37 C38 -51.3(4) . .
K1 O4 C46 C44 168.2(19) . .
K1 O4 C46 C45 148(2) . .
K1 O4 C46 O5 65.4(17) . .
K1 O4 C41 C43 -136.9(16) . .
K2 O7 C49 C48 39.6(5) . .
K2 O7 C50 C51 -45.7(5) . .
K2 O8 C51 C50 -43.6(5) . .
K2 O8 C52 C47 49.6(4) . 2_665
K2 O6 C47 C52 -46.9(4) . 2_665
K2 O9 C53 C54 -89.3(5) . .
K2 O9 C56 C55 97.0(5) . .
O3 C38 C37 O2 73.9(4) . .
O7 C49 C48 O6 -63.0(5) . .
O2 C36 C35 O1 -63.2(4) . .
C36 O2 C37 C38 -177.7(3) . .
C36 C35 O1 K1 40.5(4) . .
C36 C35 O1 C40 -178.6(3) . 2_666
C38 O3 C39 C40 176.0(4) . .
C37 O2 C36 C35 -179.8(3) . .
C39 O3 C38 C37 177.4(3) . .
O8 C51 C50 O7 57.5(5) . .
C49 O7 C50 C51 174.4(4) . .
C49 C48 O6 K2 53.6(4) . .
C49 C48 O6 C47 -177.5(4) . .
C51 O8 C52 C47 -174.2(4) . 2_665
C48 O6 C47 C52 -176.0(4) . 2_665
C50 O7 C49 C48 -179.3(4) . .
C52 O8 C51 C50 -176.8(4) . .
O1 C40 C39 O3 -63.4(5) 2_666 .
C54 C55 C56 O9 8.5(7) . .
C55 C54 C53 O9 -30.8(7) . .
C53 O9 C56 C55 -28.0(7) . .
C53 C54 C55 C56 13.7(7) . .
C56 O9 C53 C54 36.9(7) . .
O10 C60 C59 C58 -33.7(6) . .
O10 C57 C58 C59 -35.7(7) . .
C60 O10 C57 C58 16.2(7) . .
C57 O10 C60 C59 11.8(7) . .
C57 C58 C59 C60 41.1(6) . .
O4 C46 C44 C43 -53.8(18) . .
O4 C46 C45 C43 -14(3) . .
O4 C46 O5 K1 -67.5(15) . .
O4 C46 O5 C42 88.3(19) . .
C46 O4 C41 C43 21.0(14) . .
C43 C42 O5 K1 175.6(11) . .
C43 C42 O5 C46 14.4(12) . .
C41 O4 C46 C44 14.8(14) . .
C41 O4 C46 C45 -5.5(18) . .
C41 O4 C46 O5 -88.0(19) . .
C41 C43 C44 C46 58.3(15) . .
C41 C43 C42 O5 -81.6(16) . .
C41 C43 C45 C46 25(2) . .
C44 C46 C45 C43 -76(2) . .
C44 C46 O5 K1 -149.7(18) . .
C44 C46 O5 C42 6.0(15) . .
C44 C43 C41 O4 -50.3(14) . .
C44 C43 C42 O5 -31.6(16) . .
C44 C43 C45 C46 79(3) . .
C42 C43 C41 O4 81.7(17) . .
C42 C43 C44 C46 35.3(19) . .
C42 C43 C45 C46 -6(3) . .
C45 C46 C44 C43 69(2) . .
C45 C46 O5 K1 -173(2) . .
C45 C46 O5 C42 -17.5(18) . .
C45 C43 C41 O4 -29.4(17) . .
C45 C43 C44 C46 -68.1(19) . .
C45 C43 C42 O5 -4.8(19) . .
O5 C46 C44 C43 -26.3(19) . .
O5 C46 C45 C43 14(3) . .
